data_2238556
loop_
_publ_author_name
'Kannan, P. S.'
'Ganeshraja, A. S.'
'Rajkumar, K.'
'Anbalagan, K.'
'SubbiahPandi, A.'

_publ_section_title
;
 <i>cis</i>-Diaquatetrakis(1-butyl-1<i>H</i>-imidazole-\k<i>N</i>^3^)nickel(II)
 dichloride
;
_journal_coeditor_code SU2624
_journal_issue 9
_journal_name_full 'Acta Crystallographica Section E'
_journal_page_first m498
_journal_page_last m499
_journal_paper_doi 10.1107/S1600536813022496
_journal_volume 69
_journal_year 2013
_chemical_formula_iupac '[Ni (C7 H12 N2)4 (H2 O)2] Cl2'
_chemical_formula_moiety 'C28 H52 N8 Ni O2 2+, 2(Cl -)'
_chemical_formula_sum 'C28 H52 Cl2 N8 Ni O2'
_chemical_formula_weight 662.39
_chemical_name_systematic
;
<i>cis</i>-Diaquatetrakis(1-butyl-1<i>H</i>-imidazole-\k<i>N</i>^3^)nickel(II)
dichloride
;
_space_group_IT_number 14
_symmetry_cell_setting monoclinic
_symmetry_space_group_name_Hall '-P 2yn'
_symmetry_space_group_name_H-M 'P 1 21/n 1'
_atom_sites_solution_hydrogens geom
_atom_sites_solution_primary direct
_atom_sites_solution_secondary difmap
_audit_creation_method SHELXL97
_cell_angle_alpha 90.000(5)
_cell_angle_beta 101.277(5)
_cell_angle_gamma 90.000(5)
_cell_formula_units_Z 4
_cell_length_a 8.533(5)
_cell_length_b 24.952(5)
_cell_length_c 17.641(5)
_cell_measurement_reflns_used 6451
_cell_measurement_temperature 293(2)
_cell_measurement_theta_max 25.00
_cell_measurement_theta_min 3.49
_cell_volume 3684(3)
_computing_cell_refinement 'CrysAlis CCD (Oxford  Diffraction, 2009)'
_computing_data_collection 'CrysAlis CCD (Oxford  Diffraction, 2009)'
_computing_data_reduction 'CrysAlis RED (Oxford  Diffraction, 2009)'
_computing_molecular_graphics 'ORTEP-3 for Windows (Farrugia, 2012)'
_computing_publication_material 'SHELXL97 (Sheldrick, 2008) and PLATON (Spek, 2009)'
_computing_structure_refinement 'SHELXL97 (Sheldrick, 2008)'
_computing_structure_solution 'SHELXS97 (Sheldrick, 2008)'
_diffrn_ambient_temperature 293(2)
_diffrn_measured_fraction_theta_full 0.995
_diffrn_measured_fraction_theta_max 0.995
_diffrn_measurement_device_type 'Oxford Xcalibur diffractometer with Eos detector'
_diffrn_measurement_method '\w and \f scan'
_diffrn_radiation_monochromator graphite
_diffrn_radiation_source 'fine-focus sealed tube'
_diffrn_radiation_type MoK\a
_diffrn_radiation_wavelength 0.71073
_diffrn_reflns_av_R_equivalents 0.1129
_diffrn_reflns_av_sigmaI/netI 0.0876
_diffrn_reflns_limit_h_max 10
_diffrn_reflns_limit_h_min -10
_diffrn_reflns_limit_k_max 29
_diffrn_reflns_limit_k_min -29
_diffrn_reflns_limit_l_max 20
_diffrn_reflns_limit_l_min -20
_diffrn_reflns_number 32409
_diffrn_reflns_theta_full 25.00
_diffrn_reflns_theta_max 25.00
_diffrn_reflns_theta_min 3.49
_diffrn_standards_decay_% 0
_diffrn_standards_number 0
_exptl_absorpt_coefficient_mu 0.706
_exptl_absorpt_correction_T_max 0.8161
_exptl_absorpt_correction_T_min 0.7902
_exptl_absorpt_correction_type multi-scan
_exptl_absorpt_process_details '(CrysAlis PRO; Oxford Diffraction, 2009)'
_exptl_crystal_colour colourless
_exptl_crystal_density_diffrn 1.194
_exptl_crystal_density_method 'not measured'
_exptl_crystal_description block
_exptl_crystal_F_000 1416
_exptl_crystal_size_max 0.30
_exptl_crystal_size_mid 0.30
_exptl_crystal_size_min 0.25
_refine_diff_density_max 0.773
_refine_diff_density_min -0.693
_refine_ls_extinction_method none
_refine_ls_goodness_of_fit_ref 1.044
_refine_ls_hydrogen_treatment mixed
_refine_ls_matrix_type full
_refine_ls_number_parameters 530
_refine_ls_number_reflns 6451
_refine_ls_number_restraints 707
_refine_ls_restrained_S_all 1.063
_refine_ls_R_factor_all 0.1198
_refine_ls_R_factor_gt 0.0767
_refine_ls_shift/su_max 0.001
_refine_ls_shift/su_mean 0.000
_refine_ls_structure_factor_coef Fsqd
_refine_ls_weighting_details 'calc w = 1/[\s^2^(Fo^2^)+(0.1168P)^2^+1.3167P] where P=(Fo^2^+2Fc^2^)/3'
_refine_ls_weighting_scheme calc
_refine_ls_wR_factor_gt 0.1944
_refine_ls_wR_factor_ref 0.2327
_reflns_number_gt 4027
_reflns_number_total 6451
_reflns_threshold_expression I>2\s(I)
_cod_data_source_file su2624.cif
_cod_data_source_block I
_cod_original_sg_symbol_H-M 'P 21/n'
_cod_database_code 2238556
_cod_database_fobs_code 2238556

loop_
_symmetry_equiv_pos_site_id
_symmetry_equiv_pos_as_xyz
1 x,y,z
2 1/2-x,1/2+y,1/2-z
3 -x,-y,-z
4 1/2+x,1/2-y,1/2+z

loop_
_atom_site_aniso_label
_atom_site_aniso_U_11
_atom_site_aniso_U_22
_atom_site_aniso_U_33
_atom_site_aniso_U_12
_atom_site_aniso_U_13
_atom_site_aniso_U_23
Ni1 0.0345(4) 0.0485(4) 0.0474(4) 0.0012(3) 0.0071(3) 0.0018(3)
O1 0.063(2) 0.060(2) 0.055(2) 0.010(2) 0.020(2) 0.0009(18)
O2 0.0412(19) 0.059(2) 0.058(2) 0.0088(17) 0.0125(17) 0.0086(18)
N1 0.038(2) 0.052(2) 0.062(3) -0.0019(18) 0.007(2) -0.007(2)
N2 0.051(3) 0.064(3) 0.085(4) -0.018(2) 0.011(3) -0.001(3)
N3 0.045(2) 0.052(2) 0.050(2) -0.0002(19) 0.013(2) 0.0101(19)
N4 0.161(6) 0.079(4) 0.092(4) 0.027(4) 0.080(4) 0.021(3)
N5 0.034(2) 0.056(2) 0.059(3) 0.0009(18) 0.005(2) -0.004(2)
N6 0.061(3) 0.094(3) 0.066(3) -0.027(3) 0.006(3) -0.025(3)
N7 0.043(2) 0.058(3) 0.048(2) 0.0035(19) -0.001(2) 0.006(2)
N8 0.086(4) 0.105(4) 0.089(4) 0.052(4) 0.018(4) 0.027(3)
C1 0.039(3) 0.071(3) 0.095(5) -0.002(3) 0.020(3) -0.009(3)
C2 0.043(3) 0.088(4) 0.099(5) -0.014(3) 0.023(4) -0.004(4)
C3 0.045(3) 0.058(3) 0.074(4) -0.001(2) 0.012(3) -0.002(3)
C4 0.106(5) 0.061(3) 0.070(4) 0.006(4) 0.044(4) 0.009(3)
C5 0.076(4) 0.098(4) 0.066(4) 0.005(4) 0.033(4) 0.032(3)
C6 0.072(4) 0.059(3) 0.062(4) -0.001(3) 0.017(3) 0.019(3)
C7 0.033(3) 0.076(4) 0.092(5) 0.000(3) 0.009(3) -0.011(3)
C8 0.036(3) 0.098(5) 0.094(5) -0.010(3) 0.003(3) -0.012(4)
C9 0.050(3) 0.086(4) 0.064(4) -0.010(3) 0.018(3) -0.022(3)
C10 0.075(4) 0.074(4) 0.059(3) 0.018(3) 0.013(3) -0.001(3)
C11 0.050(4) 0.127(6) 0.073(4) 0.013(4) -0.006(3) 0.020(4)
C12 0.065(4) 0.086(4) 0.055(3) 0.007(3) -0.002(3) -0.001(3)
C13' 0.084(7) 0.081(5) 0.098(6) -0.017(5) 0.021(6) 0.007(5)
C14' 0.116(7) 0.094(5) 0.109(6) -0.015(6) 0.015(6) -0.010(5)
C15' 0.129(8) 0.097(6) 0.135(7) -0.003(7) 0.018(7) -0.022(6)
C16' 0.147(10) 0.115(8) 0.154(9) -0.012(8) 0.007(9) -0.032(7)
C17 0.149(7) 0.150(7) 0.124(7) 0.016(6) 0.075(6) -0.004(6)
C18 0.138(7) 0.154(8) 0.150(8) 0.006(6) 0.028(6) -0.007(6)
C19 0.151(7) 0.193(8) 0.169(8) 0.019(7) 0.052(7) -0.008(7)
C20 0.153(9) 0.219(12) 0.193(12) 0.015(10) 0.053(10) 0.011(11)
C21 0.099(7) 0.100(6) 0.100(6) -0.025(6) 0.008(6) -0.036(5)
C22 0.130(7) 0.100(5) 0.133(7) -0.020(6) 0.024(6) -0.035(5)
C23 0.170(8) 0.150(7) 0.171(8) 0.010(7) 0.025(6) 0.006(7)
C24 0.215(13) 0.174(9) 0.220(12) 0.001(10) 0.019(11) 0.039(10)
C25' 0.140(7) 0.142(7) 0.153(8) 0.068(5) 0.044(6) 0.022(6)
C26' 0.184(8) 0.138(6) 0.194(8) 0.045(6) 0.030(7) 0.029(6)
C27' 0.194(8) 0.174(8) 0.213(9) 0.027(6) 0.033(7) 0.001(7)
C28' 0.241(11) 0.187(9) 0.234(12) 0.035(9) 0.021(10) -0.018(9)
C24' 0.187(12) 0.170(11) 0.190(11) 0.010(10) 0.012(10) 0.021(10)
C25 0.147(9) 0.128(7) 0.156(9) 0.056(6) 0.033(7) 0.021(6)
C26 0.169(9) 0.162(8) 0.177(9) 0.033(7) 0.034(8) -0.008(7)
C27 0.201(9) 0.184(9) 0.206(10) 0.011(7) 0.032(8) 0.000(7)
C28 0.226(14) 0.183(10) 0.220(14) 0.012(11) 0.023(12) -0.013(11)
C19' 0.154(7) 0.173(8) 0.158(8) 0.009(7) 0.037(6) -0.006(7)
C13 0.091(8) 0.081(5) 0.094(8) -0.019(5) 0.020(7) 0.007(6)
C14 0.089(8) 0.091(6) 0.098(7) -0.011(6) 0.016(6) -0.008(6)
C15 0.119(8) 0.100(6) 0.126(8) -0.013(6) 0.014(7) -0.012(6)
C16 0.151(11) 0.119(9) 0.150(11) 0.012(9) 0.021(10) -0.014(9)
C17' 0.140(8) 0.138(8) 0.112(8) 0.019(8) 0.047(7) -0.016(7)
C18' 0.144(7) 0.156(8) 0.134(8) 0.016(7) 0.053(6) -0.028(7)
C22' 0.117(8) 0.102(7) 0.108(8) -0.011(7) 0.023(7) -0.032(6)
C20' 0.151(9) 0.203(11) 0.176(12) 0.014(11) 0.043(9) -0.002(11)
C21' 0.091(8) 0.096(7) 0.092(8) -0.025(6) 0.008(6) -0.026(6)
C23' 0.152(9) 0.134(8) 0.145(9) 0.001(7) 0.020(7) -0.007(7)
Cl1 0.0533(9) 0.0964(12) 0.0703(10) 0.0051(8) 0.0091(8) -0.0347(9)
Cl2 0.0697(10) 0.0651(9) 0.0807(11) 0.0139(7) 0.0345(9) 0.0187(8)

loop_
_atom_site_type_symbol
_atom_site_label
_atom_site_fract_x
_atom_site_fract_y
_atom_site_fract_z
_atom_site_U_iso_or_equiv
_atom_site_thermal_displace_type
_atom_site_calc_flag
_atom_site_refinement_flags
_atom_site_occupancy
_atom_site_disorder_assembly
_atom_site_disorder_group
Ni Ni1 0.11087(7) 0.36734(2) 0.08946(4) 0.0436(2) Uani d U 1.000 . .
O O1 0.2011(5) 0.35389(15) -0.0154(2) 0.0582(12) Uani d DU 1.000 . .
O O2 -0.0477(4) 0.42750(14) 0.0292(2) 0.0524(11) Uani d DU 1.000 . .
N N1 0.2901(5) 0.42634(17) 0.1112(3) 0.0510(14) Uani d U 1.000 . .
N N2 0.4118(6) 0.50391(18) 0.1091(3) 0.0670(19) Uani d DU 1.000 . .
N N3 0.0141(5) 0.37746(17) 0.1882(3) 0.0485(12) Uani d U 1.000 . .
N N4 -0.1056(9) 0.4062(2) 0.2792(4) 0.103(3) Uani d DU 1.000 . .
N N5 -0.0736(5) 0.31456(17) 0.0473(3) 0.0502(14) Uani d U 1.000 . .
N N6 -0.2252(6) 0.2556(2) -0.0259(3) 0.0745(17) Uani d DU 1.000 . .
N N7 0.2726(5) 0.31154(17) 0.1466(3) 0.0510(14) Uani d U 1.000 . .
N N8 0.4466(8) 0.2478(3) 0.1766(4) 0.093(2) Uani d DU 1.000 . .
C C1 0.4446(6) 0.4179(3) 0.1014(4) 0.067(2) Uani d U 1.000 . .
C C2 0.5172(7) 0.4648(3) 0.1000(4) 0.075(2) Uani d U 1.000 A .
C C3 0.2771(6) 0.4780(2) 0.1144(4) 0.0590(19) Uani d U 1.000 A .
C C4 -0.0356(9) 0.4189(3) 0.2200(4) 0.075(2) Uani d U 1.000 . .
C C5 -0.1008(8) 0.3523(3) 0.2850(4) 0.077(2) Uani d U 1.000 . .
C C6 -0.0246(7) 0.3351(2) 0.2305(3) 0.064(2) Uani d U 1.000 . .
C C7 -0.2319(6) 0.3209(2) 0.0543(4) 0.067(2) Uani d U 1.000 . .
C C8 -0.3219(7) 0.2835(3) 0.0117(4) 0.077(3) Uani d U 1.000 B .
C C9 -0.0765(7) 0.2748(3) -0.0015(4) 0.066(2) Uani d U 1.000 B .
C C10 0.3326(8) 0.2677(2) 0.1224(4) 0.069(2) Uani d U 1.000 . .
C C11 0.4640(8) 0.2782(3) 0.2388(4) 0.086(3) Uani d U 1.000 . .
C C12 0.3546(7) 0.3179(3) 0.2213(4) 0.071(2) Uani d U 1.000 . .
C C13' 0.442(3) 0.5613(5) 0.1021(11) 0.087(3) Uani d DUP 0.605(15) A 2
C C14' 0.453(2) 0.5875(6) 0.1800(10) 0.107(3) Uani d DUP 0.605(15) A 2
C C15' 0.469(3) 0.6486(6) 0.1729(10) 0.121(4) Uani d DUP 0.605(15) A 2
C C16' 0.534(3) 0.6707(7) 0.2533(10) 0.142(5) Uani d DUP 0.605(15) A 2
C C17 -0.200(2) 0.4441(7) 0.3185(11) 0.135(4) Uani d DUP 0.622(12) . 7
C C18 -0.3681(19) 0.4258(7) 0.3220(13) 0.147(4) Uani d DUP 0.622(12) . 7
C C19 -0.439(2) 0.4703(8) 0.3679(13) 0.168(4) Uani d DUP 0.622(12) . 7
C C20 -0.6165(19) 0.4634(10) 0.3481(14) 0.186(6) Uani d DUP 0.622(12) . 7
C C21 -0.261(3) 0.2083(5) -0.0753(9) 0.101(4) Uani d DUP 0.658(14) B 3
C C22 -0.284(2) 0.1570(5) -0.0313(10) 0.121(4) Uani d DUP 0.658(14) B 3
C C23 -0.152(3) 0.1463(7) 0.0311(13) 0.165(4) Uani d DUP 0.658(14) B 3
C C24 -0.159(4) 0.0888(8) 0.0465(15) 0.206(7) Uani d DUP 0.658(14) B 3
C C25' 0.5629(19) 0.2053(6) 0.1663(12) 0.143(4) Uani d DUP 0.668(11) . 6
C C26' 0.530(2) 0.1573(7) 0.2172(12) 0.173(4) Uani d DUP 0.668(11) . 6
C C27' 0.370(2) 0.1356(7) 0.1799(16) 0.195(5) Uani d DUP 0.668(11) . 6
C C28' 0.425(3) 0.0816(7) 0.1589(16) 0.224(6) Uani d DUP 0.668(11) . 6
C C24' -0.001(5) 0.1041(15) 0.054(2) 0.186(7) Uani d DUP 0.342(14) B 4
C C25 0.522(4) 0.1950(9) 0.177(2) 0.143(5) Uani d DUP 0.332(11) . 5
C C26 0.453(4) 0.1712(9) 0.1018(19) 0.169(5) Uani d DUP 0.332(11) . 5
C C27 0.345(4) 0.1242(14) 0.106(3) 0.198(5) Uani d DUP 0.332(11) . 5
C C28 0.407(6) 0.0763(11) 0.067(3) 0.213(7) Uani d DUP 0.332(11) . 5
C C19' -0.374(3) 0.4539(16) 0.2983(16) 0.161(4) Uani d DUP 0.378(12) . 8
C C13 0.421(5) 0.5635(7) 0.1108(17) 0.088(4) Uani d DUP 0.395(15) A 1
C C14 0.518(3) 0.5825(8) 0.1868(15) 0.093(4) Uani d DUP 0.395(15) A 1
C C15 0.549(3) 0.6419(8) 0.1878(18) 0.116(4) Uani d DUP 0.395(15) A 1
C C16 0.419(4) 0.6745(9) 0.211(2) 0.141(6) Uani d DUP 0.395(15) A 1
C C17' -0.086(3) 0.4468(10) 0.3464(13) 0.127(5) Uani d DUP 0.378(12) . 8
C C18' -0.246(3) 0.4415(13) 0.3706(14) 0.141(4) Uani d DUP 0.378(12) . 8
C C22' -0.208(4) 0.1701(10) -0.0654(16) 0.109(4) Uani d DUP 0.342(14) B 4
C C20' -0.532(3) 0.4663(18) 0.325(2) 0.175(6) Uani d DUP 0.378(12) . 8
C C21' -0.289(4) 0.2223(9) -0.0909(15) 0.094(4) Uani d DUP 0.342(14) B 4
C C23' -0.094(4) 0.1407(13) -0.006(2) 0.145(5) Uani d DUP 0.342(14) B 4
Cl Cl1 0.26436(18) 0.23800(7) -0.07888(10) 0.0737(6) Uani d . 1.000 . .
Cl Cl2 -0.10336(19) 0.54034(6) 0.11212(10) 0.0692(6) Uani d . 1.000 . .
H H13D 0.54170 0.56650 0.08410 0.1040 Uiso c RP 0.605(15) A 2
H H14C 0.54450 0.57350 0.21600 0.1280 Uiso c RP 0.605(15) A 2
H H14D 0.35760 0.57930 0.20010 0.1280 Uiso c RP 0.605(15) A 2
H H15C 0.54210 0.65700 0.13860 0.1460 Uiso c RP 0.605(15) A 2
H H3 0.18350 0.49540 0.11980 0.0710 Uiso c R 1.000 . .
H H4 -0.02410 0.45390 0.20370 0.0910 Uiso c R 1.000 . .
H H5 -0.14240 0.33140 0.31990 0.0930 Uiso c R 1.000 . .
H H6 -0.00100 0.29950 0.22230 0.0770 Uiso c R 1.000 . .
H H7 -0.26970 0.34700 0.08390 0.0810 Uiso c R 1.000 . .
H H8 -0.43060 0.27780 0.00870 0.0920 Uiso c R 1.000 . .
H H9 0.01360 0.26140 -0.01740 0.0790 Uiso c R 1.000 . .
H H10 0.29920 0.25280 0.07360 0.0830 Uiso c R 1.000 . .
H H11 0.53630 0.27350 0.28510 0.1030 Uiso c R 1.000 . .
H H12 0.33770 0.34530 0.25460 0.0850 Uiso c R 1.000 . .
H H13C 0.35670 0.57740 0.06480 0.1040 Uiso c RP 0.605(15) A 2
H H20B -0.64420 0.42820 0.36320 0.2790 Uiso c RP 0.622(12) . 7
H H20C -0.65270 0.46770 0.29340 0.2790 Uiso c RP 0.622(12) . 7
H H21A -0.17430 0.20280 -0.10290 0.1220 Uiso c RP 0.658(14) B 3
H H21B -0.35730 0.21500 -0.11340 0.1220 Uiso c RP 0.658(14) B 3
H H22A -0.38060 0.16010 -0.01070 0.1450 Uiso c RP 0.658(14) B 3
H H22B -0.29650 0.12700 -0.06700 0.1450 Uiso c RP 0.658(14) B 3
H H23A -0.16150 0.16690 0.07660 0.1980 Uiso c RP 0.658(14) B 3
H H23B -0.05110 0.15550 0.01640 0.1980 Uiso c RP 0.658(14) B 3
H H24A -0.07360 0.07920 0.08830 0.3090 Uiso c RP 0.658(14) B 3
H H24B -0.14840 0.06910 0.00100 0.3090 Uiso c RP 0.658(14) B 3
H H24C -0.25960 0.08050 0.06020 0.3090 Uiso c RP 0.658(14) B 3
H H25C 0.67160 0.21800 0.18280 0.1720 Uiso c RP 0.668(11) . 6
H H25D 0.54780 0.19460 0.11250 0.1720 Uiso c RP 0.668(11) . 6
H H26C 0.61160 0.13010 0.21940 0.2080 Uiso c RP 0.668(11) . 6
H H26D 0.52820 0.16930 0.26940 0.2080 Uiso c RP 0.668(11) . 6
H H27C 0.32160 0.15620 0.13480 0.2330 Uiso c RP 0.668(11) . 6
H H27D 0.29770 0.13330 0.21570 0.2330 Uiso c RP 0.668(11) . 6
H H28D 0.33350 0.06060 0.13580 0.3370 Uiso c RP 0.668(11) . 6
H H28E 0.48050 0.06390 0.20460 0.3370 Uiso c RP 0.668(11) . 6
H H28F 0.49460 0.08570 0.12280 0.3370 Uiso c RP 0.668(11) . 6
H H15D 0.36630 0.66450 0.15190 0.1460 Uiso c RP 0.605(15) A 2
H H16D 0.54950 0.70870 0.25020 0.2130 Uiso c RP 0.605(15) A 2
H H16E 0.63420 0.65380 0.27430 0.2130 Uiso c RP 0.605(15) A 2
H H16F 0.45910 0.66350 0.28620 0.2130 Uiso c RP 0.605(15) A 2
H H17A -0.20670 0.47820 0.29180 0.1620 Uiso c RP 0.622(12) . 7
H H17B -0.14210 0.44990 0.37080 0.1620 Uiso c RP 0.622(12) . 7
H H18A -0.36570 0.39160 0.34820 0.1770 Uiso c RP 0.622(12) . 7
H H18B -0.43180 0.42210 0.27030 0.1770 Uiso c RP 0.622(12) . 7
H H19A -0.40010 0.46600 0.42300 0.2020 Uiso c RP 0.622(12) . 7
H H19B -0.40850 0.50560 0.35270 0.2020 Uiso c RP 0.622(12) . 7
H H20A -0.66650 0.48980 0.37500 0.2790 Uiso c RP 0.622(12) . 7
H H1 0.49060 0.38460 0.09660 0.0810 Uiso c R 1.000 . .
H H1A 0.192(9) 0.3804(14) -0.045(3) 0.0870 Uiso d D 1.000 . .
H H1B 0.208(8) 0.3255(12) -0.040(3) 0.0870 Uiso d D 1.000 . .
H H2 0.62200 0.46990 0.09380 0.0910 Uiso c R 1.000 . .
H H2A -0.086(7) 0.4568(14) 0.043(3) 0.0780 Uiso d D 1.000 . .
H H2B 0.005(7) 0.435(2) -0.005(3) 0.0780 Uiso d D 1.000 . .
H H13A 0.31420 0.57830 0.10350 0.1060 Uiso c RP 0.395(15) A 1
H H13B 0.47010 0.57590 0.06880 0.1060 Uiso c RP 0.395(15) A 1
H H14A 0.46130 0.57360 0.22780 0.1120 Uiso c RP 0.395(15) A 1
H H14B 0.61920 0.56370 0.19700 0.1120 Uiso c RP 0.395(15) A 1
H H15A 0.64810 0.64920 0.22340 0.1400 Uiso c RP 0.395(15) A 1
H H15B 0.56150 0.65300 0.13670 0.1400 Uiso c RP 0.395(15) A 1
H H16A 0.44560 0.71180 0.21030 0.2120 Uiso c RP 0.395(15) A 1
H H16B 0.40690 0.66440 0.26200 0.2120 Uiso c RP 0.395(15) A 1
H H16C 0.32010 0.66810 0.17520 0.2120 Uiso c RP 0.395(15) A 1
H H17C 0.00100 0.43710 0.38810 0.1530 Uiso c RP 0.378(12) . 8
H H17D -0.06950 0.48290 0.32920 0.1530 Uiso c RP 0.378(12) . 8
H H18C -0.25400 0.46670 0.41170 0.1690 Uiso c RP 0.378(12) . 8
H H18D -0.26020 0.40550 0.38890 0.1690 Uiso c RP 0.378(12) . 8
H H19C -0.38840 0.42330 0.26360 0.1930 Uiso c RP 0.378(12) . 8
H H19D -0.34210 0.48440 0.27090 0.1930 Uiso c RP 0.378(12) . 8
H H20D -0.61750 0.46860 0.28090 0.2630 Uiso c RP 0.378(12) . 8
H H20E -0.52210 0.49980 0.35240 0.2630 Uiso c RP 0.378(12) . 8
H H20F -0.55430 0.43830 0.35870 0.2630 Uiso c RP 0.378(12) . 8
H H21C -0.25940 0.23540 -0.13800 0.1130 Uiso c RP 0.342(14) B 4
H H21D -0.40410 0.21930 -0.09850 0.1130 Uiso c RP 0.342(14) B 4
H H22C -0.30070 0.14710 -0.06940 0.1310 Uiso c RP 0.342(14) B 4
H H22D -0.16480 0.16150 -0.11090 0.1310 Uiso c RP 0.342(14) B 4
H H23C -0.07040 0.17210 0.02640 0.1740 Uiso c RP 0.342(14) B 4
H H23D -0.01100 0.14130 -0.03670 0.1740 Uiso c RP 0.342(14) B 4
H H24D 0.09440 0.12200 0.07930 0.2790 Uiso c RP 0.342(14) B 4
H H24E 0.02790 0.07220 0.02890 0.2790 Uiso c RP 0.342(14) B 4
H H24F -0.06480 0.09460 0.09060 0.2790 Uiso c RP 0.342(14) B 4
H H25A 0.63720 0.19850 0.18240 0.1720 Uiso c RP 0.332(11) . 5
H H25B 0.49950 0.17310 0.21870 0.1720 Uiso c RP 0.332(11) . 5
H H26A 0.53850 0.15980 0.07680 0.2030 Uiso c RP 0.332(11) . 5
H H26B 0.39220 0.19850 0.06950 0.2030 Uiso c RP 0.332(11) . 5
H H27A 0.23660 0.13270 0.08050 0.2380 Uiso c RP 0.332(11) . 5
H H27B 0.34370 0.11590 0.16000 0.2380 Uiso c RP 0.332(11) . 5
H H28A 0.34400 0.04520 0.07330 0.3180 Uiso c RP 0.332(11) . 5
H H28B 0.51640 0.06980 0.09100 0.3180 Uiso c RP 0.332(11) . 5
H H28C 0.39930 0.08380 0.01340 0.3180 Uiso c RP 0.332(11) . 5

loop_
_atom_type_symbol
_atom_type_description
_atom_type_scat_dispersion_real
_atom_type_scat_dispersion_imag
_atom_type_scat_source
C C 0.0033 0.0016 'International Tables Vol C Tables 4.2.6.8 and 6.1.1.4'
H H 0.0000 0.0000 'International Tables Vol C Tables 4.2.6.8 and 6.1.1.4'
N N 0.0061 0.0033 'International Tables Vol C Tables 4.2.6.8 and 6.1.1.4'
O O 0.0106 0.0060 'International Tables Vol C Tables 4.2.6.8 and 6.1.1.4'
Cl Cl 0.1484 0.1585 'International Tables Vol C Tables 4.2.6.8 and 6.1.1.4'
Ni Ni 0.3393 1.1124 'International Tables Vol C Tables 4.2.6.8 and 6.1.1.4'

loop_
_geom_angle_atom_site_label_1
_geom_angle_atom_site_label_2
_geom_angle_atom_site_label_3
_geom_angle
_geom_angle_publ_flag
O1 Ni1 O2 88.88(14) no
O1 Ni1 N1 84.08(17) no
O1 Ni1 N3 176.94(16) no
O1 Ni1 N5 88.11(17) no
O1 Ni1 N7 89.84(17) no
O2 Ni1 N1 88.08(16) no
O2 Ni1 N3 90.84(16) no
O2 Ni1 N5 84.62(16) no
O2 Ni1 N7 177.31(16) no
N1 Ni1 N3 98.95(18) no
N1 Ni1 N5 169.4(2) no
N1 Ni1 N7 89.44(17) no
N3 Ni1 N5 88.84(19) no
N3 Ni1 N7 90.56(19) no
N5 Ni1 N7 97.70(17) no
H1A O1 H1B 111(5) no
Ni1 O1 H1A 114(4) no
Ni1 O1 H1B 130(4) no
Ni1 O2 H2A 134(4) no
Ni1 O2 H2B 98(4) no
H2A O2 H2B 108(5) no
Ni1 N1 C1 123.3(4) no
Ni1 N1 C3 129.7(4) no
C1 N1 C3 104.4(5) no
C2 N2 C13' 124.1(11) no
C2 N2 C3 105.0(5) no
C3 N2 C13 121.6(17) no
C2 N2 C13 133.4(17) no
C3 N2 C13' 130.3(11) no
C4 N3 C6 104.3(5) no
Ni1 N3 C6 122.6(3) no
Ni1 N3 C4 132.8(4) no
C4 N4 C17' 116.5(11) no
C5 N4 C17 127.3(9) no
C4 N4 C17 125.1(8) no
C4 N4 C5 106.5(6) no
C5 N4 C17' 126.8(10) no
Ni1 N5 C9 129.2(4) no
Ni1 N5 C7 125.3(4) no
C7 N5 C9 104.5(5) no
C8 N6 C21' 121.3(14) no
C8 N6 C9 106.8(5) no
C8 N6 C21 129.2(11) no
C9 N6 C21' 130.4(15) no
C9 N6 C21 123.5(11) no
Ni1 N7 C10 131.6(5) no
C10 N7 C12 104.5(5) no
Ni1 N7 C12 123.6(4) no
C10 N8 C25 127.0(15) no
C10 N8 C25' 126.5(10) no
C10 N8 C11 109.5(7) no
C11 N8 C25' 122.9(10) no
C11 N8 C25 122.4(15) no
N1 C1 C2 109.2(6) no
N2 C2 C1 108.0(5) no
N1 C3 N2 113.3(5) no
N3 C4 N4 112.7(6) no
N4 C5 C6 106.2(6) no
N3 C6 C5 110.4(5) no
N5 C7 C8 109.3(5) no
N6 C8 C7 107.2(5) no
N5 C9 N6 112.0(5) no
N7 C10 N8 110.9(6) no
N8 C11 C12 105.7(6) no
N7 C12 C11 109.4(6) no
N2 C13 C14 110.5(19) no
N2 C13' C14' 109.1(13) no
C13 C14 C15 113(2) no
C13' C14' C15' 110.3(13) no
C14 C15 C16 114(2) no
C14' C15' C16' 107.8(14) no
N4 C17 C18 115.3(14) no
N4 C17' C18' 101.0(18) no
C17 C18 C19 105.8(14) no
C17' C18' C19' 106(2) no
C18 C19 C20 105.9(17) no
C18' C19' C20' 108(2) no
N6 C21 C22 113.9(12) no
N6 C21' C22' 101(2) no
C21 C22 C23 112.6(15) no
C21' C22' C23' 148(3) no
C22 C23 C24 105.7(19) no
C22' C23' C24' 170(3) no
N8 C25 C26 105(2) no
N8 C25' C26' 106.2(13) no
C25 C26 C27 114(3) no
C25' C26' C27' 106.1(16) no
C26 C27 C28 109(3) no
C26' C27' C28' 97.5(16) no
N1 C1 H1 125.00 no
C2 C1 H1 125.00 no
N2 C2 H2 126.00 no
C1 C2 H2 126.00 no
N1 C3 H3 123.00 no
N2 C3 H3 123.00 no
N3 C4 H4 124.00 no
N4 C4 H4 124.00 no
N4 C5 H5 127.00 no
C6 C5 H5 127.00 no
N3 C6 H6 125.00 no
C5 C6 H6 125.00 no
N5 C7 H7 125.00 no
C8 C7 H7 125.00 no
N6 C8 H8 126.00 no
C7 C8 H8 126.00 no
N5 C9 H9 124.00 no
N6 C9 H9 124.00 no
N7 C10 H10 124.00 no
N8 C10 H10 125.00 no
N8 C11 H11 127.00 no
C12 C11 H11 127.00 no
N7 C12 H12 125.00 no
C11 C12 H12 125.00 no
N2 C13 H13B 109.00 no
C14 C13 H13A 110.00 no
C14 C13 H13B 110.00 no
H13A C13 H13B 108.00 no
N2 C13 H13A 109.00 no
H13C C13' H13D 108.00 no
N2 C13' H13D 110.00 no
N2 C13' H13C 110.00 no
C14' C13' H13C 110.00 no
C14' C13' H13D 110.00 no
C13 C14 H14B 109.00 no
C13 C14 H14A 109.00 no
H14A C14 H14B 108.00 no
C15 C14 H14A 109.00 no
C15 C14 H14B 109.00 no
C13' C14' H14C 110.00 no
C15' C14' H14D 109.00 no
H14C C14' H14D 108.00 no
C13' C14' H14D 110.00 no
C15' C14' H14C 110.00 no
H15A C15 H15B 108.00 no
C16 C15 H15A 109.00 no
C16 C15 H15B 109.00 no
C14 C15 H15A 109.00 no
C14 C15 H15B 109.00 no
C14' C15' H15C 110.00 no
C14' C15' H15D 110.00 no
C16' C15' H15C 110.00 no
C16' C15' H15D 110.00 no
H15C C15' H15D 108.00 no
C15 C16 H16B 110.00 no
C15 C16 H16C 109.00 no
H16A C16 H16B 110.00 no
H16A C16 H16C 109.00 no
H16B C16 H16C 109.00 no
C15 C16 H16A 110.00 no
H16E C16' H16F 109.00 no
C15' C16' H16D 110.00 no
C15' C16' H16E 110.00 no
C15' C16' H16F 109.00 no
H16D C16' H16E 109.00 no
H16D C16' H16F 110.00 no
H17A C17 H17B 108.00 no
N4 C17 H17A 108.00 no
N4 C17 H17B 108.00 no
C18 C17 H17A 109.00 no
C18 C17 H17B 108.00 no
C18' C17' H17C 111.00 no
C18' C17' H17D 111.00 no
N4 C17' H17D 112.00 no
N4 C17' H17C 112.00 no
H17C C17' H17D 109.00 no
C17 C18 H18A 111.00 no
C17 C18 H18B 111.00 no
H18A C18 H18B 109.00 no
C19 C18 H18B 111.00 no
C19 C18 H18A 111.00 no
C19' C18' H18C 110.00 no
C17' C18' H18D 111.00 no
C17' C18' H18C 111.00 no
C19' C18' H18D 110.00 no
H18C C18' H18D 109.00 no
H19A C19 H19B 109.00 no
C18 C19 H19A 110.00 no
C18 C19 H19B 110.00 no
C20 C19 H19A 111.00 no
C20 C19 H19B 111.00 no
C18' C19' H19C 110.00 no
C20' C19' H19D 110.00 no
C18' C19' H19D 110.00 no
C20' C19' H19C 110.00 no
H19C C19' H19D 108.00 no
C19 C20 H20A 109.00 no
H20B C20 H20C 109.00 no
C19 C20 H20B 109.00 no
C19 C20 H20C 110.00 no
H20A C20 H20B 109.00 no
H20A C20 H20C 109.00 no
C19' C20' H20F 109.00 no
H20D C20' H20E 110.00 no
C19' C20' H20E 109.00 no
C19' C20' H20D 110.00 no
H20E C20' H20F 109.00 no
H20D C20' H20F 110.00 no
N6 C21 H21B 109.00 no
N6 C21 H21A 109.00 no
H21A C21 H21B 108.00 no
C22 C21 H21A 109.00 no
C22 C21 H21B 109.00 no
N6 C21' H21D 112.00 no
H21C C21' H21D 110.00 no
C22' C21' H21C 112.00 no
C22' C21' H21D 112.00 no
N6 C21' H21C 112.00 no
C21 C22 H22A 109.00 no
C21 C22 H22B 109.00 no
C23 C22 H22A 109.00 no
C23 C22 H22B 109.00 no
H22A C22 H22B 108.00 no
C21' C22' H22C 100.00 no
C21' C22' H22D 100.00 no
C23' C22' H22C 100.00 no
C23' C22' H22D 100.00 no
H22C C22' H22D 104.00 no
H23A C23 H23B 108.00 no
C22 C23 H23A 111.00 no
C22 C23 H23B 111.00 no
C24 C23 H23A 111.00 no
C24 C23 H23B 111.00 no
C24' C23' H23C 93.00 no
C24' C23' H23D 93.00 no
C22' C23' H23D 93.00 no
C22' C23' H23C 93.00 no
H23C C23' H23D 103.00 no
C23 C24 H24A 110.00 no
C23 C24 H24B 109.00 no
H24A C24 H24C 110.00 no
H24B C24 H24C 110.00 no
C23 C24 H24C 109.00 no
H24A C24 H24B 109.00 no
C23' C24' H24F 110.00 no
H24E C24' H24F 110.00 no
H24D C24' H24E 109.00 no
H24D C24' H24F 110.00 no
C23' C24' H24D 109.00 no
C23' C24' H24E 109.00 no
N8 C25 H25B 111.00 no
C26 C25 H25A 110.00 no
C26 C25 H25B 111.00 no
H25A C25 H25B 109.00 no
N8 C25 H25A 111.00 no
H25C C25' H25D 109.00 no
N8 C25' H25D 111.00 no
N8 C25' H25C 111.00 no
C26' C25' H25C 110.00 no
C26' C25' H25D 110.00 no
C25 C26 H26B 109.00 no
C25 C26 H26A 109.00 no
H26A C26 H26B 108.00 no
C27 C26 H26A 109.00 no
C27 C26 H26B 108.00 no
C25' C26' H26C 111.00 no
C27' C26' H26D 110.00 no
H26C C26' H26D 109.00 no
C25' C26' H26D 110.00 no
C27' C26' H26C 111.00 no
H27A C27 H27B 108.00 no
C28 C27 H27A 110.00 no
C28 C27 H27B 110.00 no
C26 C27 H27A 110.00 no
C26 C27 H27B 110.00 no
C26' C27' H27C 112.00 no
C26' C27' H27D 112.00 no
C28' C27' H27C 112.00 no
C28' C27' H27D 112.00 no
H27C C27' H27D 110.00 no
C27 C28 H28B 109.00 no
C27 C28 H28C 109.00 no
H28A C28 H28B 109.00 no
H28A C28 H28C 110.00 no
H28B C28 H28C 110.00 no
C27 C28 H28A 109.00 no
H28E C28' H28F 110.00 no
C27' C28' H28D 109.00 no
C27' C28' H28E 109.00 no
C27' C28' H28F 109.00 no
H28D C28' H28E 109.00 no
H28D C28' H28F 110.00 no

loop_
_geom_bond_atom_site_label_1
_geom_bond_atom_site_label_2
_geom_bond_distance
_geom_bond_publ_flag
Ni1 O1 2.164(4) no
Ni1 O2 2.157(4) no
Ni1 N1 2.103(5) no
Ni1 N3 2.084(5) no
Ni1 N5 2.075(5) no
Ni1 N7 2.077(5) no
O1 H1B 0.84(4) no
O1 H1A 0.84(4) no
O2 H2A 0.86(4) no
O2 H2B 0.84(6) no
N1 C1 1.379(7) no
N1 C3 1.296(7) no
N2 C3 1.338(7) no
N2 C13' 1.465(14) no
N2 C13 1.489(18) no
N2 C2 1.358(8) no
N3 C4 1.287(9) no
N3 C6 1.371(7) no
N4 C17 1.497(19) no
N4 C4 1.339(10) no
N4 C17' 1.54(2) no
N4 C5 1.349(9) no
N5 C7 1.389(7) no
N5 C9 1.311(9) no
N6 C8 1.349(8) no
N6 C9 1.346(8) no
N6 C21 1.463(15) no
N6 C21' 1.43(3) no
N7 C12 1.375(9) no
N7 C10 1.314(7) no
N8 C10 1.320(10) no
N8 C25 1.47(3) no
N8 C11 1.318(10) no
N8 C25' 1.488(18) no
C1 C2 1.327(10) no
C5 C6 1.333(9) no
C7 C8 1.342(9) no
C11 C12 1.355(10) no
C13 C14 1.51(4) no
C13' C14' 1.51(2) no
C14 C15 1.51(3) no
C14' C15' 1.54(2) no
C15 C16 1.50(4) no
C15' C16' 1.52(2) no
C17 C18 1.52(2) no
C17' C18' 1.51(4) no
C18 C19 1.56(3) no
C18' C19' 1.54(4) no
C19 C20 1.50(3) no
C19' C20' 1.54(4) no
C21 C22 1.53(2) no
C21' C22' 1.50(4) no
C22 C23 1.44(3) no
C22' C23' 1.48(4) no
C23 C24 1.46(3) no
C23' C24' 1.50(5) no
C25 C26 1.47(5) no
C25' C26' 1.56(3) no
C26 C27 1.50(4) no
C26' C27' 1.50(3) no
C27 C28 1.53(6) no
C27' C28' 1.50(3) no
C1 H1 0.9300 no
C2 H2 0.9300 no
C3 H3 0.9300 no
C4 H4 0.9300 no
C5 H5 0.9300 no
C6 H6 0.9300 no
C7 H7 0.9300 no
C8 H8 0.9300 no
C9 H9 0.9300 no
C10 H10 0.9300 no
C11 H11 0.9300 no
C12 H12 0.9300 no
C13 H13B 0.9700 no
C13 H13A 0.9700 no
C13' H13D 0.9700 no
C13' H13C 0.9700 no
C14 H14A 0.9700 no
C14 H14B 0.9700 no
C14' H14D 0.9700 no
C14' H14C 0.9700 no
C15 H15B 0.9700 no
C15 H15A 0.9700 no
C15' H15C 0.9700 no
C15' H15D 0.9700 no
C16 H16B 0.9600 no
C16 H16C 0.9600 no
C16 H16A 0.9600 no
C16' H16D 0.9600 no
C16' H16E 0.9600 no
C16' H16F 0.9600 no
C17 H17A 0.9700 no
C17 H17B 0.9700 no
C17' H17C 0.9700 no
C17' H17D 0.9700 no
C18 H18A 0.9700 no
C18 H18B 0.9700 no
C18' H18C 0.9700 no
C18' H18D 0.9700 no
C19 H19A 0.9700 no
C19 H19B 0.9700 no
C19' H19C 0.9700 no
C19' H19D 0.9700 no
C20 H20C 0.9600 no
C20 H20A 0.9600 no
C20 H20B 0.9600 no
C20' H20D 0.9600 no
C20' H20F 0.9600 no
C20' H20E 0.9600 no
C21 H21B 0.9700 no
C21 H21A 0.9700 no
C21' H21C 0.9700 no
C21' H21D 0.9700 no
C22 H22A 0.9700 no
C22 H22B 0.9700 no
C22' H22C 0.9700 no
C22' H22D 0.9700 no
C23 H23A 0.9700 no
C23 H23B 0.9700 no
C23' H23C 0.9700 no
C23' H23D 0.9700 no
C24 H24A 0.9600 no
C24 H24B 0.9600 no
C24 H24C 0.9600 no
C24' H24D 0.9600 no
C24' H24E 0.9700 no
C24' H24F 0.9500 no
C25 H25A 0.9700 no
C25 H25B 0.9700 no
C25' H25D 0.9700 no
C25' H25C 0.9700 no
C26 H26B 0.9700 no
C26 H26A 0.9700 no
C26' H26C 0.9700 no
C26' H26D 0.9700 no
C27 H27B 0.9800 no
C27 H27A 0.9700 no
C27' H27D 0.9700 no
C27' H27C 0.9700 no
C28 H28A 0.9600 no
C28 H28C 0.9500 no
C28 H28B 0.9600 no
C28' H28E 0.9600 no
C28' H28F 0.9600 no
C28' H28D 0.9600 no

loop_
_geom_hbond_atom_site_label_D
_geom_hbond_atom_site_label_H
_geom_hbond_atom_site_label_A
_geom_hbond_site_symmetry_A
_geom_hbond_distance_DH
_geom_hbond_distance_HA
_geom_hbond_distance_DA
_geom_hbond_angle_DHA
_geom_hbond_publ_flag
O1 H1A Cl2 3_565 0.84(4) 2.35(4) 3.165(4) 164(7) yes
O1 H1B Cl1 . 0.84(4) 2.37(4) 3.185(5) 166(4) yes
O2 H2A Cl2 . 0.86(4) 2.43(4) 3.250(4) 160(5) yes
O2 H2B Cl2 3_565 0.84(6) 2.30(5) 3.127(4) 169(5) yes
C3 H3 Cl2 . 0.93 2.67 3.593(6) 171 yes
C4 H4 Cl2 . 0.93 2.70 3.565(8) 155 yes
C5 H5 Cl1 4_455 0.93 2.72 3.640(8) 173 yes
C9 H9 Cl1 . 0.93 2.65 3.566(7) 170 yes
C10 H10 Cl1 . 0.93 2.67 3.562(7) 160 yes
C11 H11 Cl1 4_555 0.93 2.79 3.722(7) 177 yes

loop_
_geom_torsion_atom_site_label_1
_geom_torsion_atom_site_label_2
_geom_torsion_atom_site_label_3
_geom_torsion_atom_site_label_4
_geom_torsion
_geom_torsion_publ_flag
O1 Ni1 N1 C1 -45.5(5) no
O2 Ni1 N1 C1 -134.6(5) no
N3 Ni1 N1 C1 134.9(5) no
N7 Ni1 N1 C1 44.4(5) no
O1 Ni1 N1 C3 113.5(6) no
O2 Ni1 N1 C3 24.4(6) no
N3 Ni1 N1 C3 -66.1(6) no
N7 Ni1 N1 C3 -156.6(6) no
O2 Ni1 N3 C4 -37.4(6) no
N1 Ni1 N3 C4 50.8(6) no
N5 Ni1 N3 C4 -122.0(6) no
N7 Ni1 N3 C4 140.3(6) no
O2 Ni1 N3 C6 135.6(4) no
N1 Ni1 N3 C6 -136.2(4) no
N5 Ni1 N3 C6 51.0(4) no
N7 Ni1 N3 C6 -46.7(4) no
O1 Ni1 N5 C7 -140.3(5) no
O2 Ni1 N5 C7 -51.3(5) no
N3 Ni1 N5 C7 39.7(5) no
N7 Ni1 N5 C7 130.1(5) no
O1 Ni1 N5 C9 26.5(6) no
O2 Ni1 N5 C9 115.5(6) no
N3 Ni1 N5 C9 -153.5(6) no
N7 Ni1 N5 C9 -63.1(6) no
O1 Ni1 N7 C10 -32.4(5) no
N1 Ni1 N7 C10 -116.4(5) no
N3 Ni1 N7 C10 144.6(5) no
N5 Ni1 N7 C10 55.7(6) no
O1 Ni1 N7 C12 140.1(5) no
N1 Ni1 N7 C12 56.0(5) no
N3 Ni1 N7 C12 -42.9(5) no
N5 Ni1 N7 C12 -131.8(5) no
Ni1 N1 C1 C2 164.1(5) no
C3 N1 C1 C2 0.6(8) no
Ni1 N1 C3 N2 -163.3(4) no
C1 N1 C3 N2 -1.3(8) no
C13' N2 C2 C1 -172.9(10) no
C13' N2 C3 N1 172.7(11) no
C3 N2 C2 C1 -1.0(7) no
C2 N2 C3 N1 1.5(8) no
C2 N2 C13' C14' -113.4(15) no
C3 N2 C13' C14' 76.8(19) no
C6 N3 C4 N4 -0.9(8) no
C4 N3 C6 C5 1.9(7) no
Ni1 N3 C4 N4 173.1(5) no
Ni1 N3 C6 C5 -172.8(4) no
C5 N4 C4 N3 -0.5(9) no
C17 N4 C4 N3 -168.7(10) no
C4 N4 C5 C6 1.6(8) no
C4 N4 C17 C18 125.2(14) no
C5 N4 C17 C18 -41(2) no
C17 N4 C5 C6 169.5(11) no
C7 N5 C9 N6 0.1(7) no
Ni1 N5 C9 N6 -168.8(4) no
Ni1 N5 C7 C8 171.7(4) no
C9 N5 C7 C8 2.2(7) no
C21 N6 C8 C7 175.2(9) no
C9 N6 C21 C22 99.0(18) no
C21 N6 C9 N5 -174.5(8) no
C8 N6 C9 N5 -2.3(8) no
C8 N6 C21 C22 -71.4(19) no
C9 N6 C8 C7 3.6(8) no
C12 N7 C10 N8 -1.1(7) no
Ni1 N7 C10 N8 172.4(5) no
Ni1 N7 C12 C11 -172.8(4) no
C10 N7 C12 C11 1.4(7) no
C10 N8 C11 C12 0.5(8) no
C11 N8 C25' C26' 76.8(14) no
C25' N8 C11 C12 168.7(10) no
C25' N8 C10 N7 -167.3(9) no
C11 N8 C10 N7 0.4(9) no
C10 N8 C25' C26' -117.1(14) no
N1 C1 C2 N2 0.2(8) no
N4 C5 C6 N3 -2.2(8) no
N5 C7 C8 N6 -3.7(8) no
N8 C11 C12 N7 -1.2(8) no
N2 C13' C14' C15' -174.7(16) no
C13' C14' C15' C16' -161.5(19) no
N4 C17 C18 C19 177.8(14) no
C17 C18 C19 C20 160.4(17) no
N6 C21 C22 C23 -53(2) no
C21 C22 C23 C24 -158.1(19) no
N8 C25' C26' C27' 68.5(17) no
C25' C26' C27' C28' 115.7(18) no
